data_4344648
loop_
_publ_author_name
'Ogawa, Hiraku'
'Mori, Koya'
'Murashima, Kensuke'
'Karasawa, Satoru'
'Koga, Noboru'

_publ_section_title
;
 One-, Two-, and Three-Dimensional Heterospin Complexes Consisting of
 4-(N-tert-Butyloxylamino)pyridine (4NOpy), Dicyanamide Ion (DCA), and 3d
 Metal Ions: Crystal Structures and Magnetic Properties of
 [M(II)(4NOpy)x(DCA)y(CH3CN)z]n (M = Mn, Co, Ni, Cu, Zn).
;
_journal_issue 2
_journal_name_full 'Inorganic chemistry'
_journal_page_first 717
_journal_page_last 728
_journal_paper_doi 10.1021/acs.inorgchem.5b02159
_journal_volume 55
_journal_year 2016
_chemical_formula_moiety 'C13 H13 Mn N8 O'
_chemical_formula_sum 'C13 H13 Mn N8 O'
_chemical_formula_weight 352.24
_space_group_IT_number 61
_symmetry_cell_setting orthorhombic
_symmetry_Int_Tables_number 61
_symmetry_space_group_name_Hall '-P 2ac 2ab'
_symmetry_space_group_name_H-M 'P b c a'
_atom_sites_solution_hydrogens geom
_atom_sites_solution_primary direct
_atom_sites_solution_secondary difmap
_cell_angle_alpha 90.0000
_cell_angle_beta 90.0000
_cell_angle_gamma 90.0000
_cell_formula_units_Z 8
_cell_length_a 15.457(5)
_cell_length_b 11.681(4)
_cell_length_c 17.374(6)
_cell_measurement_temperature 90
_cell_volume 3136.9(18)
_computing_cell_refinement Unknown
_computing_data_collection Unknown
_computing_data_reduction Unknown
_computing_molecular_graphics 'CrystalStructure 4.0'
_computing_publication_material 'CrystalStructure 4.0 (Rigaku, 2010)'
_computing_structure_refinement 'SHELXL97 (Sheldrick, 2008)'
_computing_structure_solution 'SHELXS97 (Sheldrick, 2008)'
_diffrn_ambient_temperature 90
_diffrn_measured_fraction_theta_full 0.999
_diffrn_measured_fraction_theta_max 0.999
_diffrn_measurement_device_type 'Unknown CCD'
_diffrn_measurement_method \w
_diffrn_radiation_type 'Mo K\a'
_diffrn_radiation_wavelength 0.71069
_diffrn_reflns_av_R_equivalents 0.0487
_diffrn_reflns_limit_h_max 15
_diffrn_reflns_limit_h_min -19
_diffrn_reflns_limit_k_max 13
_diffrn_reflns_limit_k_min -14
_diffrn_reflns_limit_l_max 22
_diffrn_reflns_limit_l_min -18
_diffrn_reflns_number 16214
_diffrn_reflns_theta_full 27.00
_diffrn_reflns_theta_max 27.00
_diffrn_standards_number 0
_exptl_absorpt_coefficient_mu 0.859
_exptl_absorpt_correction_type none
_exptl_crystal_colour orange
_exptl_crystal_density_diffrn 1.492
_exptl_crystal_density_method 'not measured'
_exptl_crystal_description platelet
_exptl_crystal_F_000 1440.00
_exptl_crystal_size_max 0.400
_exptl_crystal_size_mid 0.300
_exptl_crystal_size_min 0.200
_refine_diff_density_max 0.400
_refine_diff_density_min -0.260
_refine_ls_extinction_method none
_refine_ls_goodness_of_fit_ref 1.034
_refine_ls_hydrogen_treatment constr
_refine_ls_number_parameters 208
_refine_ls_number_reflns 3421
_refine_ls_number_restraints 0
_refine_ls_R_factor_gt 0.0334
_refine_ls_shift/su_max 0.000
_refine_ls_structure_factor_coef Fsqd
_refine_ls_weighting_details 'w = 1/[\s^2^(Fo^2^)+(0.0340P)^2^+1.2438P] where P=(Fo^2^+2Fc^2^)/3'
_refine_ls_weighting_scheme calc
_refine_ls_wR_factor_ref 0.0784
_reflns_number_gt 2768
_reflns_number_total 3422
_reflns_threshold_expression F^2^>2.0\s(F^2^)
_cod_data_source_file ic5b02159_si_001.cif
_cod_data_source_block 1Mn(CCDC1413262)
_cod_original_cell_volume 3137.0(18)
_cod_database_code 4344648

loop_
_symmetry_equiv_pos_site_id
_symmetry_equiv_pos_as_xyz
1 +X,+Y,+Z
2 1/2-X,1/2+Y,+Z
3 +X,1/2-Y,1/2+Z
4 1/2-X,-Y,1/2+Z
5 -X,-Y,-Z
6 1/2+X,1/2-Y,-Z
7 -X,1/2+Y,1/2-Z
8 1/2+X,+Y,1/2-Z

loop_
_atom_site_label
_atom_site_type_symbol
_atom_site_fract_x
_atom_site_fract_y
_atom_site_fract_z
_atom_site_U_iso_or_equiv
_atom_site_adp_type
_atom_site_occupancy
_atom_site_symmetry_multiplicity
_atom_site_calc_flag
_atom_site_refinement_flags
Mn1 Mn 1.079688(16) 0.45658(2) 0.309653(15) 0.01561(9) Uani 1.0 8 d .
O1 O 0.68444(8) 0.42927(11) 0.10423(7) 0.0188(3) Uani 1.0 8 d .
N1 N 0.96536(9) 0.46851(13) 0.23084(9) 0.0180(4) Uani 1.0 8 d .
N2 N 0.74952(10) 0.49223(13) 0.08449(9) 0.0173(4) Uani 1.0 8 d .
N3 N 1.16031(10) 0.57345(14) 0.24378(9) 0.0231(4) Uani 1.0 8 d .
N4 N 1.02980(10) 0.60300(14) 0.37424(9) 0.0225(4) Uani 1.0 8 d .
N5 N 0.99180(12) 0.73345(14) 0.48028(9) 0.0283(4) Uani 1.0 8 d .
N6 N 1.12811(10) 0.31571(14) 0.23885(9) 0.0226(4) Uani 1.0 8 d .
N7 N 1.23640(12) 0.19522(17) 0.17461(10) 0.0338(5) Uani 1.0 8 d .
N8 N 1.01229(10) 0.33308(14) 0.38519(9) 0.0209(4) Uani 1.0 8 d .
C1 C 0.95124(13) 0.56258(17) 0.18902(12) 0.0233(5) Uani 1.0 8 d .
C2 C 0.88190(12) 0.57543(17) 0.13928(11) 0.0232(5) Uani 1.0 8 d .
C3 C 0.82297(11) 0.48657(16) 0.13290(10) 0.0172(4) Uani 1.0 8 d .
C4 C 0.83605(12) 0.38850(16) 0.17702(11) 0.0201(4) Uani 1.0 8 d .
C5 C 0.90777(12) 0.38303(17) 0.22396(11) 0.0218(5) Uani 1.0 8 d .
C6 C 0.74758(12) 0.55162(17) 0.00664(10) 0.0198(4) Uani 1.0 8 d .
C7 C 0.83210(13) 0.52556(19) -0.03592(11) 0.0261(5) Uani 1.0 8 d .
C8 C 0.73382(13) 0.68026(17) 0.01796(12) 0.0256(5) Uani 1.0 8 d .
C9 C 0.67142(13) 0.50212(18) -0.03801(11) 0.0236(5) Uani 1.0 8 d .
C10 C 1.21108(12) 0.63136(17) 0.21412(10) 0.0200(4) Uani 1.0 8 d .
C11 C 1.01163(12) 0.66180(16) 0.42497(11) 0.0206(4) Uani 1.0 8 d .
C12 C 1.17959(12) 0.25755(17) 0.21126(11) 0.0208(4) Uani 1.0 8 d .
C13 C 1.00970(11) 0.30609(16) 0.44932(11) 0.0195(4) Uani 1.0 8 d .
H2 H 0.7971 0.3279 0.1748 0.0241 Uiso 1.0 8 calc R
H9 H 0.9902 0.6229 0.1936 0.0280 Uiso 1.0 8 calc R
H10 H 0.9168 0.3166 0.2524 0.0262 Uiso 1.0 8 calc R
H11 H 0.8750 0.6422 0.1108 0.0278 Uiso 1.0 8 calc R
H22A H 0.8422 0.4445 -0.0357 0.0314 Uiso 1.0 8 calc R
H22B H 0.8792 0.5637 -0.0106 0.0314 Uiso 1.0 8 calc R
H22C H 0.8279 0.5521 -0.0881 0.0314 Uiso 1.0 8 calc R
H23A H 0.6824 0.4230 -0.0494 0.0283 Uiso 1.0 8 calc R
H23B H 0.6641 0.5438 -0.0852 0.0283 Uiso 1.0 8 calc R
H23C H 0.6198 0.5083 -0.0076 0.0283 Uiso 1.0 8 calc R
H25A H 0.7865 0.7145 0.0361 0.0307 Uiso 1.0 8 calc R
H25B H 0.6887 0.6925 0.0551 0.0307 Uiso 1.0 8 calc R
H25C H 0.7176 0.7145 -0.0302 0.0307 Uiso 1.0 8 calc R

loop_
_atom_site_aniso_label
_atom_site_aniso_U_11
_atom_site_aniso_U_22
_atom_site_aniso_U_33
_atom_site_aniso_U_12
_atom_site_aniso_U_13
_atom_site_aniso_U_23
Mn1 0.01143(14) 0.02096(15) 0.01443(15) 0.00014(11) 0.00027(11) -0.00119(12)
O1 0.0130(6) 0.0238(7) 0.0196(7) -0.0036(5) 0.0021(6) -0.0012(6)
N1 0.0140(8) 0.0217(9) 0.0185(9) 0.0001(7) -0.0004(7) -0.0007(7)
N2 0.0143(8) 0.0223(8) 0.0154(8) -0.0015(6) -0.0006(7) 0.0004(7)
N3 0.0201(9) 0.0286(9) 0.0207(9) -0.0036(7) 0.0005(7) -0.0003(7)
N4 0.0212(9) 0.0261(9) 0.0203(9) 0.0031(7) 0.0011(7) -0.0001(8)
N5 0.0421(11) 0.0236(9) 0.0192(10) 0.0086(8) 0.0057(8) 0.0005(8)
N6 0.0208(9) 0.0264(9) 0.0205(9) 0.0039(7) -0.0012(7) -0.0014(7)
N7 0.0391(11) 0.0452(12) 0.0171(9) 0.0242(9) -0.0037(8) -0.0042(8)
N8 0.0167(8) 0.0256(9) 0.0203(9) -0.0018(7) 0.0029(7) -0.0013(7)
C1 0.0186(10) 0.0245(11) 0.0269(12) -0.0037(8) -0.0032(9) 0.0008(9)
C2 0.0198(10) 0.0233(11) 0.0264(11) -0.0023(8) -0.0032(9) 0.0060(9)
C3 0.0144(9) 0.0244(10) 0.0128(9) 0.0010(8) 0.0014(7) -0.0013(8)
C4 0.0166(10) 0.0221(10) 0.0216(10) -0.0030(8) 0.0003(8) 0.0008(8)
C5 0.0199(10) 0.0234(10) 0.0221(10) -0.0018(8) -0.0024(8) 0.0033(8)
C6 0.0201(10) 0.0249(10) 0.0143(9) 0.0000(8) -0.0007(8) 0.0017(8)
C7 0.0240(10) 0.0352(12) 0.0192(11) -0.0014(9) 0.0030(9) -0.0003(9)
C8 0.0263(11) 0.0272(11) 0.0234(11) 0.0011(9) -0.0045(9) 0.0040(9)
C9 0.0228(10) 0.0306(11) 0.0175(10) 0.0021(9) -0.0032(8) -0.0006(9)
C10 0.0202(10) 0.0249(10) 0.0150(10) -0.0020(8) -0.0006(8) -0.0057(8)
C11 0.0195(10) 0.0217(10) 0.0205(10) 0.0018(8) 0.0014(8) 0.0048(9)
C12 0.0223(10) 0.0254(10) 0.0146(10) 0.0024(9) -0.0063(8) 0.0005(8)
C13 0.0157(9) 0.0185(9) 0.0243(11) 0.0016(8) 0.0020(8) -0.0048(9)

loop_
_atom_type_symbol
_atom_type_description
_atom_type_scat_dispersion_real
_atom_type_scat_dispersion_imag
_atom_type_scat_source
C C 0.0033 0.0016
;
International Tables for Crystallography
(1992, Vol. C, Tables 4.2.6.8 and 6.1.1.4)
;
H H 0.0000 0.0000
;
International Tables for Crystallography
(1992, Vol. C, Table 6.1.1.4)
;
N N 0.0061 0.0033
;
International Tables for Crystallography
(1992, Vol. C, Tables 4.2.6.8 and 6.1.1.4)
;
O O 0.0106 0.0060
;
International Tables for Crystallography
(1992, Vol. C, Tables 4.2.6.8 and 6.1.1.4)
;
Mn Mn 0.3368 0.7283
;
International Tables for Crystallography
(1992, Vol. C, Tables 4.2.6.8 and 6.1.1.4)
;

loop_
_geom_angle_atom_site_label_1
_geom_angle_atom_site_label_2
_geom_angle_atom_site_label_3
_geom_angle
_geom_angle_publ_flag
_geom_angle_site_symmetry_1
_geom_angle_site_symmetry_3
O1 Mn1 N1 173.20(6) yes 8_555 .
O1 Mn1 N3 91.54(6) yes 8_555 .
O1 Mn1 N4 91.36(6) yes 8_555 .
O1 Mn1 N6 91.22(6) yes 8_555 .
O1 Mn1 N8 81.39(6) yes 8_555 .
N1 Mn1 N3 95.24(6) yes . .
N1 Mn1 N4 89.25(6) yes . .
N1 Mn1 N6 88.45(6) yes . .
N1 Mn1 N8 91.82(6) yes . .
N3 Mn1 N4 88.92(7) yes . .
N3 Mn1 N6 88.87(7) yes . .
N3 Mn1 N8 172.86(6) yes . .
N4 Mn1 N6 176.65(6) yes . .
N4 Mn1 N8 92.27(7) yes . .
N6 Mn1 N8 90.24(7) yes . .
Mn1 O1 N2 131.49(11) yes 8_455 .
Mn1 N1 C1 120.85(13) yes . .
Mn1 N1 C5 122.08(13) yes . .
C1 N1 C5 117.07(16) yes . .
O1 N2 C3 116.12(15) yes . .
O1 N2 C6 118.71(15) yes . .
C3 N2 C6 124.48(15) yes . .
Mn1 N3 C10 172.00(15) yes . .
Mn1 N4 C11 160.92(16) yes . .
C11 N5 C13 117.67(17) yes . 5_766
Mn1 N6 C12 156.24(15) yes . .
C10 N7 C12 118.86(18) yes 2_745 .
Mn1 N8 C13 139.87(15) yes . .
N1 C1 C2 123.73(18) yes . .
C1 C2 C3 118.52(18) yes . .
N2 C3 C2 122.70(17) yes . .
N2 C3 C4 118.82(16) yes . .
C2 C3 C4 118.47(17) yes . .
C3 C4 C5 118.73(18) yes . .
N1 C5 C4 123.47(18) yes . .
N2 C6 C7 108.78(15) yes . .
N2 C6 C8 109.66(15) yes . .
N2 C6 C9 107.16(15) yes . .
C7 C6 C8 112.07(17) yes . .
C7 C6 C9 109.74(16) yes . .
C8 C6 C9 109.31(16) yes . .
N3 C10 N7 174.3(2) yes . 2_755
N4 C11 N5 176.9(2) yes . .
N6 C12 N7 175.4(3) yes . .
N5 C13 N8 175.0(2) yes 5_766 .
N1 C1 H9 118.131 no . .
C2 C1 H9 118.143 no . .
C1 C2 H11 120.740 no . .
C3 C2 H11 120.738 no . .
C3 C4 H2 120.642 no . .
C5 C4 H2 120.632 no . .
N1 C5 H10 118.269 no . .
C4 C5 H10 118.261 no . .
C6 C7 H22A 109.474 no . .
C6 C7 H22B 109.478 no . .
C6 C7 H22C 109.480 no . .
H22A C7 H22B 109.468 no . .
H22A C7 H22C 109.467 no . .
H22B C7 H22C 109.461 no . .
C6 C8 H25A 109.471 no . .
C6 C8 H25B 109.470 no . .
C6 C8 H25C 109.482 no . .
H25A C8 H25B 109.468 no . .
H25A C8 H25C 109.462 no . .
H25B C8 H25C 109.475 no . .
C6 C9 H23A 109.470 no . .
C6 C9 H23B 109.475 no . .
C6 C9 H23C 109.462 no . .
H23A C9 H23B 109.472 no . .
H23A C9 H23C 109.472 no . .
H23B C9 H23C 109.475 no . .

loop_
_geom_bond_atom_site_label_1
_geom_bond_atom_site_label_2
_geom_bond_distance
_geom_bond_publ_flag
_geom_bond_site_symmetry_2
Mn1 O1 2.2275(14) yes 8_555
Mn1 N1 2.2399(16) yes .
Mn1 N3 2.1740(17) yes .
Mn1 N4 2.1861(17) yes .
Mn1 N6 2.1866(17) yes .
Mn1 N8 2.2111(17) yes .
O1 N2 1.292(2) yes .
N1 C1 1.335(3) yes .
N1 C5 1.343(3) yes .
N2 C3 1.414(3) yes .
N2 C6 1.520(3) yes .
N3 C10 1.157(3) yes .
N4 C11 1.152(3) yes .
N5 C11 1.311(3) yes .
N5 C13 1.308(3) yes 5_766
N6 C12 1.151(3) yes .
N7 C10 1.299(3) yes 2_745
N7 C12 1.306(3) yes .
N8 C13 1.159(3) yes .
C1 C2 1.385(3) yes .
C2 C3 1.385(3) yes .
C3 C4 1.393(3) yes .
C4 C5 1.378(3) yes .
C6 C7 1.532(3) yes .
C6 C8 1.530(3) yes .
C6 C9 1.524(3) yes .
C1 H9 0.930 no .
C2 H11 0.930 no .
C4 H2 0.930 no .
C5 H10 0.930 no .
C7 H22A 0.960 no .
C7 H22B 0.960 no .
C7 H22C 0.960 no .
C8 H25A 0.960 no .
C8 H25B 0.960 no .
C8 H25C 0.960 no .
C9 H23A 0.960 no .
C9 H23B 0.960 no .
C9 H23C 0.960 no .

loop_
_geom_contact_atom_site_label_1
_geom_contact_atom_site_label_2
_geom_contact_distance
_geom_contact_publ_flag
_geom_contact_site_symmetry_2
O1 C2 3.550(3) no .
O1 C4 2.705(3) no .
O1 C7 3.522(3) no .
O1 C8 3.380(3) no .
O1 C9 2.621(3) no .
O1 C13 3.199(3) no 8_455
N1 C3 2.790(3) no .
N2 N3 3.421(3) no 8_455
N3 C1 3.371(3) no .
N3 C3 3.456(3) no 8_555
N3 C12 3.327(3) no 2_755
N4 C1 3.472(3) no .
N4 C13 3.301(3) no 5_766
N6 C5 3.505(3) no .
N6 C10 3.317(3) no 2_745
N8 C5 3.286(3) no .
N8 C11 3.319(3) no 5_766
C1 C4 2.711(3) no .
C2 C5 2.716(3) no .
C2 C6 3.114(3) no .
C2 C7 3.193(3) no .
C2 C8 3.344(3) no .
C3 C7 2.972(3) no .
C3 C8 3.318(3) no .
C3 C10 3.594(3) no 8_455
C4 C12 3.458(3) no 8_455
C8 C11 3.581(3) no 8_455
O1 C8 3.508(3) no 2_645
N6 C1 3.438(3) no 7_745
N6 C2 3.519(3) no 7_745
N7 C9 3.458(3) no 6_555
N8 C1 3.459(3) no 7_745
N8 C2 3.452(3) no 7_745
C1 N6 3.438(3) no 7_755
C1 N8 3.459(3) no 7_755
C1 C12 3.504(3) no 7_755
C2 N6 3.519(3) no 7_755
C2 N8 3.452(3) no 7_755
C2 C12 3.489(3) no 7_755
C2 C13 3.527(3) no 7_755
C8 O1 3.508(3) no 2_655
C9 N7 3.458(3) no 6_455
C9 C11 3.476(3) no 4_664
C9 C13 3.592(3) no 4_664
C11 C9 3.476(3) no 4_665
C12 C1 3.504(3) no 7_745
C12 C2 3.489(3) no 7_745
C13 C2 3.527(3) no 7_745
C13 C9 3.592(3) no 4_665
Mn1 H9 3.1235 no .
Mn1 H10 3.1628 no .
Mn1 H23C 3.5461 no 8_555
O1 H2 2.4373 no .
O1 H22A 3.4485 no .
O1 H23A 2.6704 no .
O1 H23B 3.5662 no .
O1 H23C 2.3717 no .
O1 H25B 3.1920 no .
N1 H2 3.2261 no .
N1 H11 3.2274 no .
N2 H2 2.5866 no .
N2 H11 2.6539 no .
N2 H22A 2.5936 no .
N2 H22B 2.7288 no .
N2 H22C 3.3085 no .
N2 H23A 2.6721 no .
N2 H23B 3.2858 no .
N2 H23C 2.5719 no .
N2 H25A 2.7882 no .
N2 H25B 2.5724 no .
N2 H25C 3.3095 no .
N3 H9 2.8301 no .
N4 H9 3.2068 no .
N4 H23C 2.9197 no 8_555
N4 H25B 2.9387 no 8_555
N5 H23C 3.3248 no 8_555
N5 H25B 3.1416 no 8_555
N6 H2 3.0153 no 8_555
N6 H10 3.2749 no .
N7 H2 3.1818 no 8_555
N7 H10 3.3754 no 8_555
N8 H10 2.7460 no .
N8 H23C 3.3872 no 8_555
C1 H10 3.1225 no .
C2 H2 3.2343 no .
C2 H22A 3.4586 no .
C2 H22B 2.6086 no .
C2 H25A 2.8333 no .
C2 H25B 3.5954 no .
C3 H9 3.2134 no .
C3 H10 3.2175 no .
C3 H22A 2.9856 no .
C3 H22B 2.7905 no .
C3 H25A 3.1992 no .
C3 H25B 3.4527 no .
C4 H11 3.2360 no .
C5 H9 3.1228 no .
C6 H11 2.8768 no .
C7 H11 2.9656 no .
C7 H23A 2.6157 no .
C7 H23B 2.7428 no .
C7 H23C 3.3244 no .
C7 H25A 2.6332 no .
C7 H25B 3.3484 no .
C7 H25C 2.8305 no .
C8 H11 2.7502 no .
C8 H22A 3.3562 no .
C8 H22B 2.6736 no .
C8 H22C 2.7835 no .
C8 H23A 3.3211 no .
C8 H23B 2.6293 no .
C8 H23C 2.7088 no .
C9 H22A 2.7248 no .
C9 H22B 3.3253 no .
C9 H22C 2.6356 no .
C9 H25A 3.3128 no .
C9 H25B 2.7624 no .
C9 H25C 2.5854 no .
C10 H9 3.4344 no .
C11 H23C 2.8406 no 8_555
C11 H25B 2.7823 no 8_555
C12 H2 2.8090 no 8_555
C13 H23A 3.4665 no 8_555
C13 H23C 3.0823 no 8_555
H2 H10 2.2921 no .
H9 H11 2.2990 no .
H11 H22A 3.4748 no .
H11 H22B 2.3012 no .
H11 H25A 2.0666 no .
H11 H25B 3.0947 no .
H11 H25C 3.5538 no .
H22A H23A 2.4939 no .
H22A H23B 3.1092 no .
H22A H23C 3.5518 no .
H22A H25A 3.4998 no .
H22B H23A 3.5221 no .
H22B H23B 3.5758 no .
H22B H25A 2.4112 no .
H22B H25B 3.4974 no .
H22B H25C 3.0744 no .
H22C H23A 2.7894 no .
H22C H23B 2.5343 no .
H22C H23C 3.5444 no .
H22C H25A 2.9430 no .
H22C H25C 2.7412 no .
H23A H25C 3.4643 no .
H23B H25A 3.4632 no .
H23B H25B 3.0160 no .
H23B H25C 2.3611 no .
H23C H25B 2.6358 no .
H23C H25C 2.8710 no .
O1 H11 3.4788 no 2_645
O1 H25A 2.8103 no 2_645
O1 H25B 3.4963 no 2_645
N2 H25A 3.3974 no 2_645
N3 H2 3.3565 no 7_755
N3 H10 3.0812 no 7_755
N3 H22C 3.0827 no 5_765
N4 H10 3.4277 no 7_755
N4 H23A 3.5514 no 4_665
N4 H23B 3.5239 no 4_665
N4 H23C 3.3545 no 4_665
N5 H11 3.2415 no 3_565
N5 H22B 2.9440 no 3_565
N5 H23A 3.2952 no 4_665
N5 H23C 3.3160 no 4_665
N5 H25A 3.3737 no 3_565
N6 H9 3.1297 no 7_745
N6 H11 3.3067 no 7_745
N6 H22C 3.1157 no 5_765
N7 H22A 3.3407 no 6_555
N7 H22C 3.4580 no 5_765
N7 H22C 3.5508 no 6_555
N7 H23A 2.7086 no 6_555
N7 H23B 3.3855 no 6_555
N7 H25C 2.8134 no 5_765
N8 H9 2.8111 no 7_745
N8 H11 2.8298 no 7_745
N8 H23B 3.1247 no 4_665
N8 H23C 3.3273 no 4_665
C4 H25B 3.1432 no 2_645
C8 H2 3.2606 no 2_655
C8 H22A 3.4318 no 2_655
C8 H23A 3.3299 no 2_655
C10 H2 3.0014 no 7_755
C10 H10 2.9880 no 7_755
C10 H22A 3.3271 no 5_765
C10 H22C 3.1229 no 5_765
C10 H23A 3.3621 no 5_765
C10 H23B 3.5959 no 5_765
C11 H23A 3.1900 no 4_665
C11 H23C 3.0739 no 4_665
C12 H9 3.4777 no 7_745
C12 H11 3.4766 no 7_745
C12 H22C 3.0881 no 5_765
C12 H23A 3.5157 no 6_555
C12 H25C 3.5398 no 5_765
C13 H9 3.2775 no 7_745
C13 H11 2.8157 no 7_745
C13 H22B 3.4783 no 7_745
C13 H23B 3.2630 no 4_665
C13 H23C 3.0441 no 4_665
C13 H25A 3.3367 no 7_745
C13 H25B 3.5750 no 4_665
C13 H25C 3.5401 no 4_665
H2 N3 3.3565 no 7_745
H2 C8 3.2606 no 2_645
H2 C10 3.0014 no 7_745
H2 H25A 3.0388 no 2_645
H2 H25B 2.6232 no 2_645
H9 N6 3.1297 no 7_755
H9 N8 2.8111 no 7_755
H9 C12 3.4777 no 7_755
H9 C13 3.2775 no 7_755
H9 H10 2.8411 no 7_755
H10 N3 3.0812 no 7_745
H10 N4 3.4277 no 7_745
H10 C10 2.9880 no 7_745
H10 H9 2.8411 no 7_745
H10 H23B 3.4907 no 4_665
H11 O1 3.4788 no 2_655
H11 N5 3.2415 no 3_564
H11 N6 3.3067 no 7_755
H11 N8 2.8298 no 7_755
H11 C12 3.4766 no 7_755
H11 C13 2.8157 no 7_755
H22A N7 3.3407 no 6_455
H22A C8 3.4318 no 2_645
H22A C10 3.3271 no 5_765
H22A H25A 3.5682 no 2_645
H22A H25B 3.3735 no 2_645
H22A H25C 2.8428 no 2_645
H22B N5 2.9440 no 3_564
H22B C13 3.4783 no 7_755
H22C N3 3.0827 no 5_765
H22C N6 3.1157 no 5_765
H22C N7 3.4580 no 5_765
H22C N7 3.5508 no 6_455
H22C C10 3.1229 no 5_765
H22C C12 3.0881 no 5_765
H23A N4 3.5514 no 4_664
H23A N5 3.2952 no 4_664
H23A N7 2.7086 no 6_455
H23A C8 3.3299 no 2_645
H23A C10 3.3621 no 5_765
H23A C11 3.1900 no 4_664
H23A C12 3.5157 no 6_455
H23A H25A 2.8934 no 2_645
H23A H25C 2.9036 no 2_645
H23B N4 3.5239 no 4_664
H23B N7 3.3855 no 6_455
H23B N8 3.1247 no 4_664
H23B C10 3.5959 no 5_765
H23B C13 3.2630 no 4_664
H23B H10 3.4907 no 4_664
H23C N4 3.3545 no 4_664
H23C N5 3.3160 no 4_664
H23C N8 3.3273 no 4_664
H23C C11 3.0739 no 4_664
H23C C13 3.0441 no 4_664
H25A O1 2.8103 no 2_655
H25A N2 3.3974 no 2_655
H25A N5 3.3737 no 3_564
H25A C13 3.3367 no 7_755
H25A H2 3.0388 no 2_655
H25A H22A 3.5682 no 2_655
H25A H23A 2.8934 no 2_655
H25B O1 3.4963 no 2_655
H25B C4 3.1432 no 2_655
H25B C13 3.5750 no 4_664
H25B H2 2.6232 no 2_655
H25B H22A 3.3735 no 2_655
H25C N7 2.8134 no 5_765
H25C C12 3.5398 no 5_765
H25C C13 3.5401 no 4_664
H25C H22A 2.8428 no 2_655
H25C H23A 2.9036 no 2_655

loop_
_geom_torsion_atom_site_label_1
_geom_torsion_atom_site_label_2
_geom_torsion_atom_site_label_3
_geom_torsion_atom_site_label_4
_geom_torsion
_geom_torsion_publ_flag
_geom_torsion_site_symmetry_1
_geom_torsion_site_symmetry_3
_geom_torsion_site_symmetry_4
N3 Mn1 O1 N2 24.47(12) no . 8_555 8_555
N4 Mn1 O1 N2 -64.49(12) no . 8_555 8_555
O1 Mn1 N6 C12 -35.8(3) no 8_555 . .
N6 Mn1 O1 N2 113.37(12) no . 8_555 8_555
O1 Mn1 N8 C13 31.15(17) no 8_555 . .
N8 Mn1 O1 N2 -156.58(12) no . 8_555 8_555
N3 Mn1 N1 C1 -27.79(11) no . . .
N3 Mn1 N1 C5 152.94(11) no . . .
N4 Mn1 N1 C1 61.06(11) no . . .
N4 Mn1 N1 C5 -118.22(11) no . . .
N1 Mn1 N6 C12 151.0(3) no . . .
N6 Mn1 N1 C1 -116.51(11) no . . .
N6 Mn1 N1 C5 64.22(11) no . . .
N1 Mn1 N8 C13 -149.19(18) no . . .
N8 Mn1 N1 C1 153.30(11) no . . .
N8 Mn1 N1 C5 -25.97(11) no . . .
N3 Mn1 N6 C12 55.7(3) no . . .
N4 Mn1 N8 C13 -59.88(18) no . . .
N6 Mn1 N8 C13 122.35(18) no . . .
N8 Mn1 N6 C12 -117.2(3) no . . .
Mn1 O1 N2 C3 81.36(17) no 8_455 . .
Mn1 O1 N2 C6 -107.69(14) no 8_455 . .
Mn1 N1 C1 C2 -180.00(12) no . . .
Mn1 N1 C5 C4 178.86(11) no . . .
C1 N1 C5 C4 -0.4(3) no . . .
C5 N1 C1 C2 -0.7(3) no . . .
O1 N2 C3 C2 -153.98(14) no . . .
O1 N2 C3 C4 24.9(3) no . . .
O1 N2 C6 C7 -129.14(15) no . . .
O1 N2 C6 C8 107.97(16) no . . .
O1 N2 C6 C9 -10.6(2) no . . .
C3 N2 C6 C7 41.0(3) no . . .
C3 N2 C6 C8 -81.89(19) no . . .
C3 N2 C6 C9 159.56(15) no . . .
C6 N2 C3 C2 35.7(3) no . . .
C6 N2 C3 C4 -145.42(15) no . . .
N1 C1 C2 C3 0.8(3) no . . .
C1 C2 C3 N2 179.12(16) no . . .
C1 C2 C3 C4 0.2(3) no . . .
N2 C3 C4 C5 179.81(14) no . . .
C2 C3 C4 C5 -1.2(3) no . . .
C3 C4 C5 N1 1.4(3) no . . .
